data_4087589
loop_
_publ_author_name
'Werl\'e, Christophe'
'Karmazin, Lydia'
'Bailly, Corinne'
'Ricard, Louis'
'Djukic, Jean-Pierre'

_publ_section_title
;
 Stabilization of an Electron-Unsaturated Pd(I)--Pd(I) Unit by Double
 Hemichelation
;
_journal_issue 12
_journal_name_full Organometallics
_journal_page_first 3055
_journal_paper_doi 10.1021/acs.organomet.5b00349
_journal_volume 34
_journal_year 2015
_chemical_formula_moiety 'C21 H21 Cr N O3 Pd'
_chemical_formula_sum 'C21 H21 Cr N O3 Pd'
_chemical_formula_weight 493.79
_space_group_crystal_system triclinic
_space_group_IT_number 2
_space_group_name_Hall '-P 1'
_space_group_name_H-M_alt 'P -1'
_atom_sites_solution_hydrogens geom
_audit_creation_method SHELXL-2013
_cell_angle_alpha 102.334(1)
_cell_angle_beta 94.604(1)
_cell_angle_gamma 102.481(1)
_cell_formula_units_Z 2
_cell_length_a 8.352(1)
_cell_length_b 9.499(1)
_cell_length_c 13.150(1)
_cell_measurement_reflns_used 4947
_cell_measurement_temperature 150.0(1)
_cell_measurement_theta_max 30.034
_cell_measurement_theta_min 0.998
_cell_volume 986.32(17)
_computing_cell_refinement 'DENZO (Otwinowski & Minor, 1997) & COLLECT'
_computing_data_collection 'COLLECT (Hooft, R.W.W., 1998)'
_computing_data_reduction 'DENZO & COLLECT'
_computing_molecular_graphics 'PLATON (Spek, 2009)'
_computing_structure_refinement 'SHELXL-2013 (Sheldrick, 2013)'
_computing_structure_solution 'SIR97 (Altomare et al., 1999)'
_diffrn_ambient_temperature 150.0(1)
_diffrn_measured_fraction_theta_full 0.990
_diffrn_measured_fraction_theta_max 0.968
_diffrn_measurement_device_type 'Kappa APEX II'
_diffrn_measurement_method 'phi and omega scans'
_diffrn_radiation_type MoK\a
_diffrn_radiation_wavelength 0.71069
_diffrn_reflns_av_R_equivalents 0.0464
_diffrn_reflns_av_unetI/netI 0.0416
_diffrn_reflns_Laue_measured_fraction_full 0.990
_diffrn_reflns_Laue_measured_fraction_max 0.968
_diffrn_reflns_limit_h_max 11
_diffrn_reflns_limit_h_min -11
_diffrn_reflns_limit_k_max 12
_diffrn_reflns_limit_k_min -13
_diffrn_reflns_limit_l_max 18
_diffrn_reflns_limit_l_min -18
_diffrn_reflns_number 14925
_diffrn_reflns_point_group_measured_fraction_full 0.990
_diffrn_reflns_point_group_measured_fraction_max 0.968
_diffrn_reflns_theta_full 25.240
_diffrn_reflns_theta_max 29.895
_diffrn_reflns_theta_min 1.599
_exptl_absorpt_coefficient_mu 1.483
_exptl_absorpt_correction_T_max 1.10407
_exptl_absorpt_correction_T_min 0.914846
_exptl_absorpt_correction_type multi-scan
_exptl_absorpt_process_details DENZO/SCALEPACK
_exptl_crystal_colour yellow
_exptl_crystal_density_diffrn 1.663
_exptl_crystal_description plate
_exptl_crystal_F_000 496
_exptl_crystal_size_max 0.240
_exptl_crystal_size_mid 0.200
_exptl_crystal_size_min 0.100
_refine_diff_density_max 0.679
_refine_diff_density_min -1.273
_refine_diff_density_rms 0.113
_refine_ls_extinction_method none
_refine_ls_goodness_of_fit_ref 1.208
_refine_ls_hydrogen_treatment constr
_refine_ls_matrix_type full
_refine_ls_number_parameters 318
_refine_ls_number_reflns 5532
_refine_ls_number_restraints 0
_refine_ls_restrained_S_all 1.208
_refine_ls_R_factor_all 0.0606
_refine_ls_R_factor_gt 0.0533
_refine_ls_shift/su_max 0.000
_refine_ls_shift/su_mean 0.000
_refine_ls_structure_factor_coef Fsqd
_refine_ls_weighting_details 'w=1/[\s^2^(Fo^2^)+(0.0125P)^2^+3.3720P] where P=(Fo^2^+2Fc^2^)/3'
_refine_ls_weighting_scheme calc
_refine_ls_wR_factor_gt 0.1114
_refine_ls_wR_factor_ref 0.1146
_reflns_Friedel_coverage 0.000
_reflns_number_gt 5011
_reflns_number_total 5532
_reflns_threshold_expression 'I > 2\s(I)'
_cod_data_source_file om5b00349_si_002.cif
_cod_data_source_block 3a
_cod_database_code 4087589
_shelx_space_group_comment
;
The symmetry employed for this shelxl refinement is uniquely defined
by the following loop, which should always be used as a source of
symmetry information in preference to the above space-group names.
They are only intended as comments.
;
_shelx_estimated_absorpt_t_min 0.717
_shelx_estimated_absorpt_t_max 0.866
_shelxl_version_number 2013-4

loop_
_space_group_symop_operation_xyz
'x, y, z'
'-x, -y, -z'

loop_
_atom_site_label
_atom_site_type_symbol
_atom_site_fract_x
_atom_site_fract_y
_atom_site_fract_z
_atom_site_U_iso_or_equiv
_atom_site_adp_type
_atom_site_occupancy
_atom_site_site_symmetry_order
_atom_site_calc_flag
_atom_site_refinement_flags_posn
_atom_site_refinement_flags_adp
_atom_site_refinement_flags_occupancy
_atom_site_disorder_assembly
_atom_site_disorder_group
Pd1 Pd 1.02737(4) 0.79025(4) 0.09158(2) 0.02943(9) Uani 1 1 d . . . . .
C10 C 1.2362(6) 0.8665(6) 0.2065(4) 0.0484(13) Uani 0.5 1 d . . P A 1
H10A H 1.2538 0.7806 0.1611 0.058 Uiso 0.5 1 calc R U P A 1
H10B H 1.3141 0.9591 0.2169 0.058 Uiso 0.5 1 calc R U P A 1
C11 C 1.1042(16) 0.8574(13) 0.2548(9) 0.030(2) Uani 0.5 1 d . . P A 1
H11 H 1.0883 0.9444 0.2999 0.037 Uiso 0.5 1 calc R U P A 1
C12 C 0.9827(11) 0.7197(9) 0.2415(6) 0.0295(16) Uani 0.5 1 d . . P A 1
H12 H 1.0141 0.6321 0.2091 0.035 Uiso 0.5 1 calc R U P A 1
C13 C 0.812(5) 0.699(2) 0.273(2) 0.032(4) Uani 0.5 1 d . . P A 1
C14 C 0.7543(15) 0.8302(13) 0.3157(9) 0.030(2) Uani 0.5 1 d . . P A 1
H14 H 0.8230 0.9264 0.3225 0.036 Uiso 0.5 1 calc R U P A 1
C15 C 0.596(2) 0.8132(18) 0.3468(11) 0.047(3) Uani 0.5 1 d . . P A 1
H15 H 0.5509 0.8964 0.3704 0.056 Uiso 0.5 1 calc R U P A 1
C16 C 0.507(3) 0.671(3) 0.342(2) 0.046(6) Uani 0.5 1 d . . P A 1
H16 H 0.4015 0.6600 0.3647 0.055 Uiso 0.5 1 calc R U P A 1
C17 C 0.558(2) 0.5453(16) 0.3065(11) 0.041(3) Uani 0.5 1 d . . P A 1
H17 H 0.4928 0.4506 0.3076 0.049 Uiso 0.5 1 calc R U P A 1
C18 C 0.724(3) 0.562(3) 0.265(2) 0.044(6) Uani 0.5 1 d . . P A 1
H18 H 0.7628 0.4781 0.2352 0.053 Uiso 0.5 1 calc R U P A 1
C10A C 1.2362(6) 0.8665(6) 0.2065(4) 0.0484(13) Uani 0.5 1 d . . P A 2
H10C H 1.2261 0.9446 0.1736 0.058 Uiso 0.5 1 calc R U P A 2
H10D H 1.3365 0.8348 0.2090 0.058 Uiso 0.5 1 calc R U P A 2
C11A C 1.0951(17) 0.7940(15) 0.2541(9) 0.040(3) Uani 0.5 1 d . . P A 2
H11A H 1.1127 0.7167 0.2859 0.048 Uiso 0.5 1 calc R U P A 2
C12A C 0.9480(13) 0.8241(12) 0.2577(7) 0.044(2) Uani 0.5 1 d . . P A 2
H12A H 0.9370 0.9134 0.2394 0.053 Uiso 0.5 1 calc R U P A 2
C13A C 0.805(5) 0.738(2) 0.2858(19) 0.036(6) Uani 0.5 1 d . . P A 2
C14A C 0.676(2) 0.8019(14) 0.3215(9) 0.037(2) Uani 0.5 1 d . . P A 2
H14A H 0.6917 0.9059 0.3291 0.045 Uiso 0.5 1 calc R U P A 2
C15A C 0.525(4) 0.725(3) 0.347(2) 0.065(9) Uani 0.5 1 d . . P A 2
H15A H 0.4455 0.7758 0.3741 0.078 Uiso 0.5 1 calc R U P A 2
C16A C 0.500(2) 0.576(3) 0.3309(11) 0.048(4) Uani 0.5 1 d . . P A 2
H16A H 0.3984 0.5217 0.3454 0.057 Uiso 0.5 1 calc R U P A 2
C17A C 0.6160(19) 0.4985(13) 0.2940(10) 0.040(3) Uani 0.5 1 d . . P A 2
H17A H 0.5920 0.3934 0.2821 0.048 Uiso 0.5 1 calc R U P A 2
C18A C 0.766(4) 0.577(4) 0.275(2) 0.048(6) Uani 0.5 1 d . . P A 2
H18A H 0.8475 0.5241 0.2544 0.058 Uiso 0.5 1 calc R U P A 2
Cr1 Cr 0.73912(9) 0.68437(9) 0.43378(5) 0.03759(18) Uani 1 1 d . . . . .
O1 O 0.6043(6) 0.7961(5) 0.6313(3) 0.0625(11) Uani 1 1 d . . . . .
O2 O 0.8126(5) 0.4409(5) 0.5283(4) 0.0704(13) Uani 1 1 d . . . . .
O3 O 1.0811(5) 0.8645(4) 0.5231(3) 0.0547(10) Uani 1 1 d . . . . .
N1 N 0.8072(4) 0.6986(4) -0.0191(3) 0.0310(7) Uani 1 1 d . . . . .
C1 C 1.1283(5) 0.8186(4) -0.0395(3) 0.0299(8) Uani 1 1 d . . . . .
C2 C 1.2945(6) 0.8493(5) -0.0553(4) 0.0385(10) Uani 1 1 d . . . . .
H2 H 1.3775 0.8698 0.0032 0.046 Uiso 1 1 calc R U . . .
C3 C 1.3420(6) 0.8506(6) -0.1548(4) 0.0431(11) Uani 1 1 d . . . . .
H3 H 1.4560 0.8729 -0.1630 0.052 Uiso 1 1 calc R U . . .
C4 C 1.2230(6) 0.8195(5) -0.2412(4) 0.0428(11) Uani 1 1 d . . . . .
H4 H 1.2548 0.8181 -0.3091 0.051 Uiso 1 1 calc R U . . .
C5 C 1.0562(6) 0.7901(5) -0.2281(3) 0.0389(10) Uani 1 1 d . . . . .
H5 H 0.9738 0.7686 -0.2871 0.047 Uiso 1 1 calc R U . . .
C6 C 1.0098(5) 0.7924(4) -0.1279(3) 0.0307(8) Uani 1 1 d . . . . .
C7 C 0.8326(5) 0.7703(5) -0.1084(3) 0.0336(9) Uani 1 1 d . . . . .
H7A H 0.8030 0.8674 -0.0923 0.040 Uiso 1 1 calc R U . . .
H7B H 0.7598 0.7072 -0.1723 0.040 Uiso 1 1 calc R U . . .
C8 C 0.7939(6) 0.5376(5) -0.0552(4) 0.0407(10) Uani 1 1 d . . . . .
H8A H 0.6970 0.4930 -0.1086 0.061 Uiso 1 1 calc R U . . .
H8B H 0.7820 0.4912 0.0045 0.061 Uiso 1 1 calc R U . . .
H8C H 0.8939 0.5216 -0.0854 0.061 Uiso 1 1 calc R U . . .
C9 C 0.6529(6) 0.7208(6) 0.0218(4) 0.0453(11) Uani 1 1 d . . . . .
H9A H 0.5604 0.6832 -0.0353 0.068 Uiso 1 1 calc R U . . .
H9B H 0.6635 0.8269 0.0508 0.068 Uiso 1 1 calc R U . . .
H9C H 0.6320 0.6670 0.0771 0.068 Uiso 1 1 calc R U . . .
C20 C 0.6575(6) 0.7544(6) 0.5543(4) 0.0432(11) Uani 1 1 d . . . . .
C21 C 0.7836(6) 0.5349(6) 0.4911(4) 0.0456(11) Uani 1 1 d . . . . .
C22 C 0.9493(6) 0.7955(6) 0.4908(3) 0.0423(11) Uani 1 1 d . . . . .

loop_
_atom_site_aniso_label
_atom_site_aniso_U_11
_atom_site_aniso_U_22
_atom_site_aniso_U_33
_atom_site_aniso_U_23
_atom_site_aniso_U_13
_atom_site_aniso_U_12
Pd1 0.03176(16) 0.03116(16) 0.02240(14) 0.00732(11) -0.00322(11) 0.00278(12)
C10 0.046(3) 0.060(3) 0.029(2) 0.014(2) -0.0127(19) -0.007(2)
C11 0.037(5) 0.034(6) 0.021(4) 0.018(4) -0.004(3) 0.001(5)
C12 0.040(5) 0.027(4) 0.023(4) 0.009(3) 0.002(3) 0.008(4)
C13 0.049(7) 0.014(9) 0.019(7) -0.005(6) -0.008(5) -0.012(8)
C14 0.031(5) 0.030(6) 0.026(4) 0.011(4) -0.004(4) -0.001(4)
C15 0.044(7) 0.060(9) 0.041(7) 0.024(6) 0.001(5) 0.012(7)
C16 0.035(6) 0.070(18) 0.036(10) 0.018(13) 0.001(5) 0.016(10)
C17 0.050(10) 0.035(8) 0.032(8) 0.011(7) -0.006(6) -0.004(6)
C18 0.067(16) 0.028(7) 0.023(6) 0.003(5) -0.024(8) -0.004(8)
C10A 0.046(3) 0.060(3) 0.029(2) 0.014(2) -0.0127(19) -0.007(2)
C11A 0.046(6) 0.053(8) 0.020(4) 0.024(6) -0.005(4) 0.000(7)
C12A 0.057(6) 0.044(5) 0.029(4) 0.014(4) 0.002(4) 0.003(5)
C13A 0.060(9) 0.020(11) 0.010(6) -0.004(7) 0.000(5) -0.019(11)
C14A 0.048(8) 0.037(6) 0.028(5) 0.010(4) -0.005(6) 0.012(7)
C15A 0.099(19) 0.08(2) 0.024(6) 0.000(12) -0.015(10) 0.050(16)
C16A 0.035(7) 0.072(11) 0.025(6) -0.004(7) 0.004(4) 0.005(8)
C17A 0.049(7) 0.026(6) 0.033(5) 0.000(4) 0.003(5) -0.004(5)
C18A 0.051(12) 0.056(12) 0.024(8) -0.011(7) -0.010(8) 0.012(10)
Cr1 0.0390(4) 0.0473(4) 0.0239(3) 0.0116(3) 0.0001(3) 0.0032(3)
O1 0.080(3) 0.061(2) 0.041(2) 0.0035(18) 0.018(2) 0.009(2)
O2 0.064(3) 0.069(3) 0.101(4) 0.052(3) 0.030(3) 0.026(2)
O3 0.053(2) 0.057(2) 0.045(2) 0.0205(17) -0.0138(17) -0.0066(18)
N1 0.0283(16) 0.0354(18) 0.0273(16) 0.0089(14) -0.0031(13) 0.0048(14)
C1 0.0315(19) 0.0306(19) 0.0271(19) 0.0071(15) 0.0005(15) 0.0073(16)
C2 0.034(2) 0.046(3) 0.032(2) 0.0044(18) 0.0014(17) 0.0104(19)
C3 0.038(2) 0.051(3) 0.041(3) 0.011(2) 0.012(2) 0.010(2)
C4 0.054(3) 0.044(3) 0.035(2) 0.018(2) 0.015(2) 0.013(2)
C5 0.050(3) 0.043(2) 0.027(2) 0.0140(18) 0.0018(18) 0.012(2)
C6 0.035(2) 0.0302(19) 0.0281(19) 0.0121(15) -0.0011(16) 0.0070(16)
C7 0.035(2) 0.037(2) 0.030(2) 0.0117(16) -0.0040(16) 0.0100(17)
C8 0.044(2) 0.032(2) 0.041(2) 0.0088(18) -0.009(2) 0.0020(19)
C9 0.034(2) 0.060(3) 0.041(3) 0.013(2) 0.0033(19) 0.008(2)
C20 0.049(3) 0.045(3) 0.033(2) 0.0122(19) 0.003(2) 0.005(2)
C21 0.041(3) 0.051(3) 0.046(3) 0.016(2) 0.013(2) 0.007(2)
C22 0.052(3) 0.049(3) 0.025(2) 0.0182(19) -0.0026(19) 0.003(2)

loop_
_atom_type_symbol
_atom_type_description
_atom_type_scat_dispersion_real
_atom_type_scat_dispersion_imag
_atom_type_scat_source
C C 0.0033 0.0016 'International Tables Vol C Tables 4.2.6.8 and 6.1.1.4'
H H 0.0000 0.0000 'International Tables Vol C Tables 4.2.6.8 and 6.1.1.4'
Cr Cr 0.3209 0.6236 'International Tables Vol C Tables 4.2.6.8 and 6.1.1.4'
N N 0.0061 0.0033 'International Tables Vol C Tables 4.2.6.8 and 6.1.1.4'
O O 0.0106 0.0060 'International Tables Vol C Tables 4.2.6.8 and 6.1.1.4'
Pd Pd -0.9988 1.0072 'International Tables Vol C Tables 4.2.6.8 and 6.1.1.4'

loop_
_geom_angle_atom_site_label_1
_geom_angle_atom_site_label_2
_geom_angle_atom_site_label_3
_geom_angle
C1 Pd1 C10 101.61(18)
C1 Pd1 C11 136.4(4)
C10 Pd1 C11 36.3(4)
C1 Pd1 N1 82.09(15)
C10 Pd1 N1 175.31(17)
C11 Pd1 N1 140.7(4)
C1 Pd1 C11A 141.5(4)
N1 Pd1 C11A 135.0(4)
C1 Pd1 C12 160.9(3)
C10 Pd1 C12 67.1(3)
C11 Pd1 C12 38.4(3)
N1 Pd1 C12 108.5(2)
C1 Pd1 C12A 164.6(3)
N1 Pd1 C12A 107.5(3)
C11A Pd1 C12A 34.2(5)
C11 C10 Pd1 72.1(5)
C11 C10 H10A 120.0
Pd1 C10 H10A 74.6
C11 C10 H10B 120.0
Pd1 C10 H10B 124.9
H10A C10 H10B 120.0
C10 C11 C12 122.0(10)
C10 C11 Pd1 71.6(5)
C12 C11 Pd1 76.0(6)
C10 C11 H11 119.0
C12 C11 H11 119.0
Pd1 C11 H11 125.1
C11 C12 C13 127.3(11)
C11 C12 Pd1 65.5(5)
C13 C12 Pd1 119.2(13)
C11 C12 H12 116.3
C13 C12 H12 116.3
Pd1 C12 H12 85.3
C18 C13 C14 123(3)
C18 C13 C12 119(2)
C14 C13 C12 118.1(18)
C18 C13 Cr1 72(2)
C14 C13 Cr1 72.0(13)
C12 C13 Cr1 127.4(18)
C15 C14 C13 119.1(18)
C15 C14 Cr1 72.4(7)
C13 C14 Cr1 70.8(14)
C15 C14 H14 120.5
C13 C14 H14 120.5
Cr1 C14 H14 128.5
C16 C15 C14 117.3(16)
C16 C15 Cr1 67.0(13)
C14 C15 Cr1 71.8(8)
C16 C15 H15 121.3
C14 C15 H15 121.3
Cr1 C15 H15 132.5
C17 C16 C15 125.8(18)
C17 C16 Cr1 71.1(11)
C15 C16 Cr1 77.2(13)
C17 C16 H16 117.1
C15 C16 H16 117.1
Cr1 C16 H16 126.8
C16 C17 C18 117.1(17)
C16 C17 Cr1 72.3(12)
C18 C17 Cr1 73.5(11)
C16 C17 H17 121.5
C18 C17 H17 121.5
Cr1 C17 H17 124.3
C13 C18 C17 118(3)
C13 C18 Cr1 73.8(19)
C17 C18 Cr1 66.4(13)
C13 C18 H18 121.2
C17 C18 H18 121.2
Cr1 C18 H18 131.1
C12A C11A Pd1 79.3(7)
C12A C11A H11A 116.1
Pd1 C11A H11A 130.3
C11A C12A C13A 127.3(15)
C11A C12A Pd1 66.5(6)
C13A C12A Pd1 125.2(10)
C11A C12A H12A 116.4
C13A C12A H12A 116.4
Pd1 C12A H12A 78.4
C14A C13A C12A 121.6(17)
C14A C13A C18A 112(3)
C12A C13A C18A 126(2)
C14A C13A Cr1 68.4(12)
C12A C13A Cr1 133.7(19)
C18A C13A Cr1 69.3(16)
C13A C14A C15A 126.1(18)
C13A C14A Cr1 73.6(12)
C15A C14A Cr1 73.2(13)
C13A C14A H14A 116.9
C15A C14A H14A 116.9
Cr1 C14A H14A 129.0
C16A C15A C14A 117(2)
C16A C15A Cr1 73.6(15)
C14A C15A Cr1 68.5(13)
C16A C15A H15A 121.7
C14A C15A H15A 121.7
Cr1 C15A H15A 128.2
C15A C16A C17A 123(2)
C15A C16A Cr1 70.8(16)
C17A C16A Cr1 72.9(10)
C15A C16A H16A 118.3
C17A C16A H16A 118.3
Cr1 C16A H16A 131.0
C18A C17A C16A 119.0(19)
C18A C17A Cr1 68.6(12)
C16A C17A Cr1 70.8(9)
C18A C17A H17A 120.5
C16A C17A H17A 120.5
Cr1 C17A H17A 133.2
C17A C18A C13A 123(3)
C17A C18A Cr1 75.0(14)
C13A C18A Cr1 71.3(16)
C17A C18A H18A 118.7
C13A C18A H18A 118.7
Cr1 C18A H18A 127.1
C20 Cr1 C21 88.3(2)
C20 Cr1 C22 90.8(2)
C21 Cr1 C22 88.3(2)
C20 Cr1 C14A 107.7(4)
C21 Cr1 C14A 161.1(4)
C22 Cr1 C14A 101.2(5)
C20 Cr1 C17 115.5(6)
C21 Cr1 C17 96.7(4)
C22 Cr1 C17 153.2(5)
C20 Cr1 C16 90.5(7)
C21 Cr1 C16 124.2(8)
C22 Cr1 C16 147.5(7)
C17 Cr1 C16 36.6(7)
C20 Cr1 C18A 164.6(8)
C21 Cr1 C18A 94.4(9)
C22 Cr1 C18A 104.4(8)
C14A Cr1 C18A 67.6(10)
C20 Cr1 C15A 87.4(8)
C21 Cr1 C15A 136.5(9)
C22 Cr1 C15A 135.0(9)
C14A Cr1 C15A 38.3(9)
C18A Cr1 C15A 80.2(11)
C20 Cr1 C13A 142.8(6)
C21 Cr1 C13A 128.5(7)
C22 Cr1 C13A 85.3(9)
C14A Cr1 C13A 38.0(10)
C18A Cr1 C13A 39.4(9)
C15A Cr1 C13A 70.1(13)
C20 Cr1 C16A 98.6(4)
C21 Cr1 C16A 103.0(7)
C22 Cr1 C16A 165.4(5)
C14A Cr1 C16A 65.4(7)
C18A Cr1 C16A 66.0(8)
C15A Cr1 C16A 35.6(8)
C13A Cr1 C16A 80.4(10)
C20 Cr1 C18 155.6(7)
C21 Cr1 C18 95.9(7)
C22 Cr1 C18 113.2(7)
C17 Cr1 C18 40.2(9)
C16 Cr1 C18 67.3(10)
C20 Cr1 C17A 129.3(4)
C21 Cr1 C17A 84.3(4)
C22 Cr1 C17A 138.7(4)
C14A Cr1 C17A 77.8(5)
C18A Cr1 C17A 36.4(9)
C15A Cr1 C17A 65.9(8)
C13A Cr1 C17A 68.5(7)
C16A Cr1 C17A 36.3(5)
C9 N1 C8 108.8(4)
C9 N1 C7 109.7(3)
C8 N1 C7 109.7(3)
C9 N1 Pd1 115.1(3)
C8 N1 Pd1 107.5(3)
C7 N1 Pd1 106.1(2)
C2 C1 C6 117.1(4)
C2 C1 Pd1 129.5(3)
C6 C1 Pd1 113.2(3)
C1 C2 C3 121.8(4)
C1 C2 H2 119.1
C3 C2 H2 119.1
C4 C3 C2 120.0(4)
C4 C3 H3 120.0
C2 C3 H3 120.0
C3 C4 C5 119.6(4)
C3 C4 H4 120.2
C5 C4 H4 120.2
C4 C5 C6 120.0(4)
C4 C5 H5 120.0
C6 C5 H5 120.0
C5 C6 C1 121.4(4)
C5 C6 C7 122.2(4)
C1 C6 C7 116.5(4)
N1 C7 C6 110.0(3)
N1 C7 H7A 109.7
C6 C7 H7A 109.7
N1 C7 H7B 109.7
C6 C7 H7B 109.7
H7A C7 H7B 108.2
N1 C8 H8A 109.5
N1 C8 H8B 109.5
H8A C8 H8B 109.5
N1 C8 H8C 109.5
H8A C8 H8C 109.5
H8B C8 H8C 109.5
N1 C9 H9A 109.5
N1 C9 H9B 109.5
H9A C9 H9B 109.5
N1 C9 H9C 109.5
H9A C9 H9C 109.5
H9B C9 H9C 109.5
O1 C20 Cr1 178.6(5)
O2 C21 Cr1 179.4(6)
O3 C22 Cr1 177.9(4)

loop_
_geom_bond_atom_site_label_1
_geom_bond_atom_site_label_2
_geom_bond_distance
Pd1 C1 2.022(4)
Pd1 C10 2.101(4)
Pd1 C11 2.108(11)
Pd1 N1 2.143(3)
Pd1 C11A 2.158(11)
Pd1 C12 2.248(8)
Pd1 C12A 2.311(10)
C10 C11 1.312(14)
C10 H10A 0.9500
C10 H10B 0.9500
C11 C12 1.440(13)
C11 H11 0.9500
C12 C13 1.50(4)
C12 H12 0.9500
C13 C18 1.32(3)
C13 C14 1.45(2)
C13 Cr1 2.27(3)
C14 C15 1.405(16)
C14 Cr1 2.285(10)
C14 H14 0.9500
C15 C16 1.38(3)
C15 Cr1 2.292(14)
C15 H15 0.9500
C16 C17 1.35(3)
C16 Cr1 2.16(2)
C16 H16 0.9500
C17 C18 1.51(4)
C17 Cr1 2.148(12)
C17 H17 0.9500
C18 Cr1 2.25(3)
C18 H18 0.9500
C11A C12A 1.322(18)
C11A H11A 0.9500
C12A C13A 1.41(4)
C12A H12A 0.9500
C13A C14A 1.41(4)
C13A C18A 1.47(3)
C13A Cr1 2.20(3)
C14A C15A 1.42(3)
C14A Cr1 2.130(11)
C14A H14A 0.9500
C15A C16A 1.35(3)
C15A Cr1 2.19(3)
C15A H15A 0.9500
C16A C17A 1.397(18)
C16A Cr1 2.227(16)
C16A H16A 0.9500
C17A C18A 1.38(3)
C17A Cr1 2.254(12)
C17A H17A 0.9500
C18A Cr1 2.17(3)
C18A H18A 0.9500
Cr1 C20 1.827(5)
Cr1 C21 1.834(6)
Cr1 C22 1.846(5)
O1 C20 1.164(6)
O2 C21 1.165(6)
O3 C22 1.147(6)
N1 C9 1.475(6)
N1 C8 1.478(6)
N1 C7 1.486(5)
C1 C2 1.397(6)
C1 C6 1.406(5)
C2 C3 1.400(7)
C2 H2 0.9500
C3 C4 1.384(7)
C3 H3 0.9500
C4 C5 1.393(7)
C4 H4 0.9500
C5 C6 1.400(6)
C5 H5 0.9500
C6 C7 1.499(6)
C7 H7A 0.9900
C7 H7B 0.9900
C8 H8A 0.9800
C8 H8B 0.9800
C8 H8C 0.9800
C9 H9A 0.9800
C9 H9B 0.9800
C9 H9C 0.9800

loop_
_geom_torsion_atom_site_label_1
_geom_torsion_atom_site_label_2
_geom_torsion_atom_site_label_3
_geom_torsion_atom_site_label_4
_geom_torsion
Pd1 C10 C11 C12 59.4(8)
C10 C11 C12 C13 -166.4(16)
Pd1 C11 C12 C13 -109.0(16)
C10 C11 C12 Pd1 -57.3(8)
C11 C12 C13 C18 -172.6(19)
Pd1 C12 C13 C18 107(2)
C11 C12 C13 C14 5(3)
Pd1 C12 C13 C14 -76(2)
C11 C12 C13 Cr1 -83.6(19)
Pd1 C12 C13 Cr1 -163.8(9)
C18 C13 C14 C15 -2(4)
C12 C13 C14 C15 -179.4(15)
Cr1 C13 C14 C15 -55.9(14)
C18 C13 C14 Cr1 54(3)
C12 C13 C14 Cr1 -123(2)
C13 C14 C15 C16 4(3)
Cr1 C14 C15 C16 -50.8(18)
C13 C14 C15 Cr1 55.1(16)
C14 C15 C16 C17 -2(4)
Cr1 C15 C16 C17 -55(2)
C14 C15 C16 Cr1 53.1(16)
C15 C16 C17 C18 -3(4)
Cr1 C16 C17 C18 -60.1(15)
C15 C16 C17 Cr1 58(2)
C14 C13 C18 C17 -2(4)
C12 C13 C18 C17 174.9(17)
Cr1 C13 C18 C17 51.4(19)
C14 C13 C18 Cr1 -54(2)
C12 C13 C18 Cr1 123(2)
C16 C17 C18 C13 4(3)
Cr1 C17 C18 C13 -55(2)
C16 C17 C18 Cr1 59.5(17)
Pd1 C11A C12A C13A 117.3(14)
C11A C12A C13A C14A 157.8(18)
Pd1 C12A C13A C14A -116.5(16)
C11A C12A C13A C18A -27(4)
Pd1 C12A C13A C18A 59(3)
C11A C12A C13A Cr1 68(2)
Pd1 C12A C13A Cr1 154.2(11)
C12A C13A C14A C15A 177(2)
C18A C13A C14A C15A 1(3)
Cr1 C13A C14A C15A -54.1(19)
C12A C13A C14A Cr1 -129(2)
C18A C13A C14A Cr1 55(2)
C13A C14A C15A C16A -3(4)
Cr1 C14A C15A C16A -58(2)
C13A C14A C15A Cr1 54.2(19)
C14A C15A C16A C17A 2(4)
Cr1 C15A C16A C17A -53(2)
C14A C15A C16A Cr1 54.9(19)
C15A C16A C17A C18A 2(3)
Cr1 C16A C17A C18A -50.5(17)
C15A C16A C17A Cr1 52(2)
C16A C17A C18A C13A -4(3)
Cr1 C17A C18A C13A -56(2)
C16A C17A C18A Cr1 51.6(16)
C14A C13A C18A C17A 3(4)
C12A C13A C18A C17A -173(2)
Cr1 C13A C18A C17A 57(2)
C14A C13A C18A Cr1 -54.6(17)
C12A C13A C18A Cr1 130(3)
C6 C1 C2 C3 -1.5(7)
Pd1 C1 C2 C3 173.4(4)
C1 C2 C3 C4 -0.7(8)
C2 C3 C4 C5 1.4(8)
C3 C4 C5 C6 0.1(7)
C4 C5 C6 C1 -2.3(7)
C4 C5 C6 C7 176.4(4)
C2 C1 C6 C5 3.0(6)
Pd1 C1 C6 C5 -172.7(3)
C2 C1 C6 C7 -175.8(4)
Pd1 C1 C6 C7 8.5(5)
C9 N1 C7 C6 161.7(4)
C8 N1 C7 C6 -78.9(4)
Pd1 N1 C7 C6 36.9(4)
C5 C6 C7 N1 149.5(4)
C1 C6 C7 N1 -31.8(5)
